data_7019598
loop_
_publ_author_name
'Ariyananda, Piyal W. G.'
'Yap, Glenn P. A.'
'Rosenthal, Joel'

_publ_section_title
;
 Reaction of carbon dioxide with a palladium-alkyl complex supported by a
 bis-NHC framework.
;
_journal_issue 26
_journal_name_full 'Dalton transactions (Cambridge, England : 2003)'
_journal_page_first 7977
_journal_page_last 7983
_journal_paper_doi 10.1039/c2dt30676j
_journal_volume 41
_journal_year 2012
_chemical_formula_sum 'C33 H40 N6 O4 Pd'
_chemical_formula_weight 691.11
_chemical_name_systematic
;
?
;
_space_group_IT_number 14
_symmetry_cell_setting monoclinic
_symmetry_space_group_name_Hall '-P 2yn'
_symmetry_space_group_name_H-M 'P 1 21/n 1'
_atom_sites_solution_hydrogens geom
_atom_sites_solution_primary direct
_atom_sites_solution_secondary difmap
_audit_creation_method SHELXL-97
_cell_angle_alpha 90.00
_cell_angle_beta 114.089(7)
_cell_angle_gamma 90.00
_cell_formula_units_Z 4
_cell_length_a 13.403(7)
_cell_length_b 19.118(10)
_cell_length_c 14.849(8)
_cell_measurement_reflns_used 1011
_cell_measurement_temperature 200(2)
_cell_measurement_theta_max 23.82
_cell_measurement_theta_min 2.61
_cell_volume 3474(3)
_computing_cell_refinement 'SAINT (Bruker, 2002)'
_computing_data_collection 'SMART (Bruker, 2002)'
_computing_data_reduction SAINT
_computing_molecular_graphics 'SHELXTL (Sheldrick, 2001)'
_computing_publication_material 'SHELXTL (Sheldrick, 2001)'
_computing_structure_refinement 'SHELXL-97 (Sheldrick, 2008)'
_computing_structure_solution 'SHELXS-97 (Sheldrick, 2008)'
_diffrn_ambient_temperature 200(2)
_diffrn_detector_area_resol_mean 836.6
_diffrn_measured_fraction_theta_full 0.999
_diffrn_measured_fraction_theta_max 0.997
_diffrn_measurement_device_type 'Bruker AXS APEX diffractometer'
_diffrn_measurement_method \w
_diffrn_radiation_monochromator graphite
_diffrn_radiation_source 'fine-focus sealed tube'
_diffrn_radiation_type MoK\a
_diffrn_radiation_wavelength 0.71073
_diffrn_reflns_av_R_equivalents 0.0628
_diffrn_reflns_av_sigmaI/netI 0.0469
_diffrn_reflns_limit_h_max 17
_diffrn_reflns_limit_h_min -17
_diffrn_reflns_limit_k_max 25
_diffrn_reflns_limit_k_min -25
_diffrn_reflns_limit_l_max 19
_diffrn_reflns_limit_l_min -19
_diffrn_reflns_number 43918
_diffrn_reflns_theta_full 25.00
_diffrn_reflns_theta_max 28.24
_diffrn_reflns_theta_min 1.98
_exptl_absorpt_coefficient_mu 0.577
_exptl_absorpt_correction_T_max 0.8725
_exptl_absorpt_correction_T_min 0.7277
_exptl_absorpt_correction_type multi-scan
_exptl_absorpt_process_details 'SADABS (Sheldrick, 2003)'
_exptl_crystal_colour colourless
_exptl_crystal_density_diffrn 1.322
_exptl_crystal_density_method 'not measured'
_exptl_crystal_description block
_exptl_crystal_F_000 1432
_exptl_crystal_size_max 0.59
_exptl_crystal_size_mid 0.33
_exptl_crystal_size_min 0.24
_refine_diff_density_max 1.032
_refine_diff_density_min -0.849
_refine_diff_density_rms 0.077
_refine_ls_extinction_method none
_refine_ls_goodness_of_fit_ref 1.038
_refine_ls_hydrogen_treatment constr
_refine_ls_matrix_type full
_refine_ls_number_parameters 418
_refine_ls_number_reflns 8565
_refine_ls_number_restraints 9
_refine_ls_restrained_S_all 1.037
_refine_ls_R_factor_all 0.0712
_refine_ls_R_factor_gt 0.0466
_refine_ls_shift/su_max 0.002
_refine_ls_shift/su_mean 0.000
_refine_ls_structure_factor_coef Fsqd
_refine_ls_weighting_details 'calc w=1/[\s^2^(Fo^2^)+(0.0528P)^2^+3.4967P] where P=(Fo^2^+2Fc^2^)/3'
_refine_ls_weighting_scheme calc
_refine_ls_wR_factor_gt 0.1133
_refine_ls_wR_factor_ref 0.1303
_reflns_number_gt 6261
_reflns_number_total 8565
_reflns_threshold_expression >2sigma(I)
_cod_data_source_file c2dt30676j.txt
_cod_data_source_block joer062
_cod_depositor_comments
;
The following automatic conversions were performed:

'_symmetry_cell_setting' value 'Monoclinic' changed to 'monoclinic'
according to /home/saulius/struct/CIF-dictionaries/cif_core.dic
dictionary named 'cif_core.dic' version 2.4.1 from 2010-06-29.

Automatic conversion script
Id: cif_fix_values 1891 2012-01-12 08:04:46Z andrius 
;
_cod_original_cell_volume 3473(3)
_cod_original_sg_symbol_H-M P2(1)/n
_cod_database_code 7019598

loop_
_symmetry_equiv_pos_as_xyz
'x, y, z'
'-x+1/2, y+1/2, -z+1/2'
'-x, -y, -z'
'x-1/2, -y-1/2, z-1/2'

loop_
_atom_site_label
_atom_site_type_symbol
_atom_site_fract_x
_atom_site_fract_y
_atom_site_fract_z
_atom_site_U_iso_or_equiv
_atom_site_adp_type
_atom_site_occupancy
_atom_site_symmetry_multiplicity
_atom_site_calc_flag
_atom_site_refinement_flags
_atom_site_disorder_assembly
_atom_site_disorder_group
Pd Pd 0.976169(19) 0.188140(14) 0.914542(16) 0.03789(9) Uani 1 1 d . . .
N1 N 1.0458(3) 0.17825(19) 0.7410(2) 0.0564(9) Uani 1 1 d . . .
N2 N 0.8719(2) 0.18274(15) 0.69884(19) 0.0422(7) Uani 1 1 d . . .
N3 N 0.7639(2) 0.23760(15) 0.77096(18) 0.0396(6) Uani 1 1 d . . .
N4 N 0.8146(2) 0.30394(15) 0.89780(19) 0.0400(6) Uani 1 1 d . . .
O1 O 1.11262(19) 0.12395(14) 0.97469(17) 0.0496(6) Uani 1 1 d . . .
O2 O 1.2005(2) 0.2235(2) 1.0319(2) 0.0708(9) Uani 1 1 d . . .
O3 O 0.97066(19) 0.18496(13) 1.05173(15) 0.0435(6) Uani 1 1 d . . .
O4 O 0.8218(3) 0.11820(18) 0.9934(2) 0.0751(9) Uani 1 1 d . . .
C1 C 1.2186(4) 0.1154(3) 0.8212(3) 0.0735(15) Uani 1 1 d . . .
C2 C 1.3321(4) 0.1184(4) 0.8700(3) 0.096(2) Uani 1 1 d . . .
H2A H 1.3723 0.0761 0.8910 0.116 Uiso 1 1 calc R . .
C3 C 1.3878(5) 0.1817(5) 0.8888(5) 0.127(4) Uani 1 1 d . . .
C4 C 1.3312(5) 0.2417(5) 0.8594(4) 0.113(3) Uani 1 1 d . . .
H4A H 1.3698 0.2848 0.8725 0.135 Uiso 1 1 calc R . .
C5 C 1.2172(5) 0.2425(4) 0.8099(4) 0.0877(18) Uani 1 1 d . . .
C6 C 1.1630(4) 0.1783(3) 0.7937(3) 0.0692(14) Uani 1 1 d . . .
C7 C 1.1587(4) 0.0468(3) 0.8004(4) 0.0820(15) Uani 1 1 d . . .
H7A H 1.0977 0.0486 0.7352 0.123 Uiso 1 1 calc R . .
H7B H 1.1305 0.0380 0.8507 0.123 Uiso 1 1 calc R . .
H7C H 1.2088 0.0091 0.8017 0.123 Uiso 1 1 calc R . .
C8 C 1.5125(5) 0.1832(6) 0.9443(6) 0.178(5) Uani 1 1 d . . .
H8A H 1.5404 0.1352 0.9574 0.267 Uiso 1 1 calc R . .
H8B H 1.5324 0.2081 1.0069 0.267 Uiso 1 1 calc R . .
H8C H 1.5445 0.2072 0.9040 0.267 Uiso 1 1 calc R . .
C9 C 1.1572(7) 0.3102(4) 0.7743(5) 0.117(3) Uani 1 1 d . . .
H9A H 1.2097 0.3474 0.7798 0.175 Uiso 1 1 calc R . .
H9B H 1.1171 0.3221 0.8145 0.175 Uiso 1 1 calc R . .
H9C H 1.1057 0.3052 0.7052 0.175 Uiso 1 1 calc R . .
C10 C 0.9693(3) 0.18384(18) 0.7791(2) 0.0421(8) Uani 1 1 d . . .
C11 C 0.9953(4) 0.1735(2) 0.6385(3) 0.0638(12) Uani 1 1 d . . .
H11A H 1.0311 0.1691 0.5952 0.077 Uiso 1 1 calc R . .
C12 C 0.8868(4) 0.1763(2) 0.6122(3) 0.0557(10) Uani 1 1 d . . .
H12A H 0.8313 0.1743 0.5471 0.067 Uiso 1 1 calc R . .
C13 C 0.7669(3) 0.18188(19) 0.7058(2) 0.0435(8) Uani 1 1 d . . .
H13A H 0.7561 0.1362 0.7318 0.052 Uiso 1 1 calc R . .
H13B H 0.7074 0.1885 0.6395 0.052 Uiso 1 1 calc R . .
C14 C 0.8458(3) 0.24708(18) 0.8605(2) 0.0387(7) Uani 1 1 d . . .
C15 C 0.6818(3) 0.2869(2) 0.7510(2) 0.0476(8) Uani 1 1 d . . .
H15A H 0.6166 0.2907 0.6926 0.057 Uiso 1 1 calc R . .
C16 C 0.7135(3) 0.3284(2) 0.8314(2) 0.0481(9) Uani 1 1 d . . .
H16A H 0.6742 0.3670 0.8409 0.058 Uiso 1 1 calc R . .
C17 C 0.8466(3) 0.3342(2) 1.0677(2) 0.0461(8) Uani 1 1 d . . .
C18 C 0.9096(3) 0.3696(2) 1.1543(2) 0.0518(9) Uani 1 1 d . . .
H18A H 0.8900 0.3664 1.2089 0.062 Uiso 1 1 calc R . .
C19 C 1.0000(3) 0.4095(2) 1.1641(3) 0.0496(9) Uani 1 1 d . . .
C20 C 1.0279(3) 0.41411(19) 1.0844(3) 0.0479(8) Uani 1 1 d . . .
H20A H 1.0890 0.4418 1.0899 0.058 Uiso 1 1 calc R . .
C21 C 0.9687(3) 0.37903(18) 0.9959(2) 0.0428(8) Uani 1 1 d . . .
C22 C 0.8793(3) 0.33914(19) 0.9897(2) 0.0400(7) Uani 1 1 d . . .
C23 C 0.7474(3) 0.2930(3) 1.0587(3) 0.0609(11) Uani 1 1 d . . .
H23A H 0.7497 0.2843 1.1246 0.091 Uiso 1 1 calc R . .
H23B H 0.7465 0.2483 1.0261 0.091 Uiso 1 1 calc R . .
H23C H 0.6813 0.3196 1.0196 0.091 Uiso 1 1 calc R . .
C24 C 1.0666(4) 0.4471(3) 1.2602(3) 0.0732(13) Uani 1 1 d . . .
H24A H 1.1145 0.4816 1.2490 0.110 Uiso 1 1 calc R . .
H24B H 1.1111 0.4131 1.3096 0.110 Uiso 1 1 calc R . .
H24C H 1.0172 0.4710 1.2839 0.110 Uiso 1 1 calc R . .
C25 C 1.0041(4) 0.3837(2) 0.9118(3) 0.0633(11) Uani 1 1 d . . .
H25A H 0.9395 0.3876 0.8493 0.095 Uiso 1 1 calc R . .
H25B H 1.0452 0.3415 0.9107 0.095 Uiso 1 1 calc R . .
H25C H 1.0506 0.4249 0.9207 0.095 Uiso 1 1 calc R . .
C26 C 1.1966(3) 0.1591(3) 1.0278(3) 0.0552(10) Uani 1 1 d . . .
C27 C 1.2964(3) 0.1161(3) 1.0910(3) 0.0869(17) Uani 1 1 d . . .
H27A H 1.3628 0.1399 1.0950 0.130 Uiso 1 1 calc R . .
H27B H 1.2919 0.0698 1.0614 0.130 Uiso 1 1 calc R . .
H27C H 1.2986 0.1110 1.1575 0.130 Uiso 1 1 calc R . .
C28 C 0.8980(3) 0.1492(2) 1.0605(3) 0.0496(9) Uani 1 1 d . . .
C29 C 0.9042(4) 0.1446(3) 1.1660(3) 0.0674(12) Uani 1 1 d . . .
H29A H 0.8314 0.1346 1.1635 0.101 Uiso 1 1 calc R . .
H29B H 0.9305 0.1892 1.1999 0.101 Uiso 1 1 calc R . .
H29C H 0.9546 0.1071 1.2018 0.101 Uiso 1 1 calc R . .
N5 N 0.8175(4) 0.0080(2) 0.6890(3) 0.0820(12) Uani 1 1 d D . .
C30 C 0.8606(4) 0.0043(2) 0.7724(3) 0.0631(11) Uani 1 1 d D . .
C31 C 0.9142(4) 0.0010(3) 0.8794(3) 0.0674(12) Uani 1 1 d D . .
H31A H 0.9908 0.0151 0.9013 0.101 Uiso 1 1 calc R . .
H31B H 0.9106 -0.0469 0.9013 0.101 Uiso 1 1 calc R . .
H31C H 0.8771 0.0326 0.9079 0.101 Uiso 1 1 calc R . .
N6 N 0.9715(11) -0.0810(5) 0.5621(8) 0.089(3) Uani 0.580(7) 1 d PD A 1
C32 C 0.9018(8) -0.0455(5) 0.5204(6) 0.0751(19) Uani 0.580(7) 1 d PD A 1
C33 C 0.8084(12) -0.0003(11) 0.4688(11) 0.088(3) Uani 0.580(7) 1 d PD A 1
H33A H 0.7835 0.0204 0.5164 0.132 Uiso 0.580(7) 1 calc PR A 1
H33B H 0.7491 -0.0278 0.4203 0.132 Uiso 0.580(7) 1 calc PR A 1
H33C H 0.8298 0.0370 0.4349 0.132 Uiso 0.580(7) 1 calc PR A 1
N6' N 0.9640(14) 0.0896(8) 0.4272(12) 0.089(3) Uani 0.420(7) 1 d PD A 2
C32' C 0.8969(11) 0.0561(6) 0.4327(8) 0.0751(19) Uani 0.420(7) 1 d PD A 2
C33' C 0.8109(18) 0.0118(16) 0.4384(18) 0.088(3) Uani 0.420(7) 1 d PD A 2
H33D H 0.8418 -0.0336 0.4668 0.132 Uiso 0.420(7) 1 calc PR A 2
H33E H 0.7536 0.0049 0.3721 0.132 Uiso 0.420(7) 1 calc PR A 2
H33F H 0.7797 0.0345 0.4802 0.132 Uiso 0.420(7) 1 calc PR A 2

loop_
_atom_site_aniso_label
_atom_site_aniso_U_11
_atom_site_aniso_U_22
_atom_site_aniso_U_33
_atom_site_aniso_U_23
_atom_site_aniso_U_13
_atom_site_aniso_U_12
Pd 0.03038(13) 0.06011(18) 0.02199(12) -0.00470(10) 0.00947(9) -0.00429(11)
N1 0.0513(18) 0.090(3) 0.0346(16) -0.0187(15) 0.0247(14) -0.0184(17)
N2 0.0419(15) 0.0592(18) 0.0232(12) -0.0068(12) 0.0110(11) -0.0070(13)
N3 0.0351(14) 0.0559(17) 0.0230(12) -0.0010(11) 0.0070(10) -0.0025(12)
N4 0.0331(13) 0.0589(18) 0.0239(12) -0.0010(11) 0.0074(11) -0.0013(12)
O1 0.0371(12) 0.0764(18) 0.0342(12) -0.0026(12) 0.0133(10) 0.0055(12)
O2 0.0493(16) 0.108(3) 0.0512(17) -0.0281(17) 0.0164(13) -0.0186(17)
O3 0.0354(12) 0.0716(16) 0.0205(10) -0.0020(10) 0.0084(9) 0.0033(11)
O4 0.0679(19) 0.109(3) 0.0567(18) -0.0226(17) 0.0338(16) -0.0334(18)
C1 0.045(2) 0.135(5) 0.047(2) -0.031(3) 0.0268(19) -0.016(3)
C2 0.045(2) 0.197(6) 0.055(3) -0.047(3) 0.028(2) -0.019(3)
C3 0.056(3) 0.262(11) 0.081(4) -0.094(6) 0.047(3) -0.062(5)
C4 0.087(4) 0.204(8) 0.079(4) -0.083(5) 0.066(4) -0.088(5)
C5 0.094(4) 0.133(5) 0.062(3) -0.044(3) 0.058(3) -0.055(4)
C6 0.051(2) 0.130(4) 0.039(2) -0.035(2) 0.0311(19) -0.039(3)
C7 0.051(2) 0.124(4) 0.075(3) -0.026(3) 0.030(2) -0.002(3)
C8 0.049(3) 0.359(14) 0.131(6) -0.141(7) 0.042(4) -0.069(5)
C9 0.150(7) 0.136(6) 0.104(5) -0.050(4) 0.093(5) -0.078(5)
C10 0.0403(17) 0.057(2) 0.0305(16) -0.0082(14) 0.0163(14) -0.0122(15)
C11 0.067(3) 0.101(3) 0.0336(19) -0.019(2) 0.0298(19) -0.021(2)
C12 0.066(3) 0.076(3) 0.0253(16) -0.0085(16) 0.0189(17) -0.008(2)
C13 0.0399(18) 0.058(2) 0.0263(15) -0.0058(14) 0.0070(13) -0.0069(15)
C14 0.0373(16) 0.056(2) 0.0233(14) 0.0001(13) 0.0127(13) -0.0060(14)
C15 0.0407(18) 0.069(2) 0.0261(16) 0.0032(15) 0.0063(14) 0.0013(17)
C16 0.0405(18) 0.066(2) 0.0322(17) 0.0029(15) 0.0092(14) 0.0066(16)
C17 0.0434(19) 0.062(2) 0.0327(17) -0.0060(15) 0.0153(15) -0.0019(16)
C18 0.058(2) 0.071(3) 0.0286(16) -0.0055(16) 0.0195(16) -0.0007(19)
C19 0.051(2) 0.055(2) 0.0347(18) -0.0067(15) 0.0082(16) -0.0003(17)
C20 0.0455(19) 0.049(2) 0.0446(19) -0.0008(16) 0.0138(16) -0.0037(16)
C21 0.0462(19) 0.0476(19) 0.0349(17) 0.0015(14) 0.0170(15) 0.0006(15)
C22 0.0380(17) 0.0520(19) 0.0268(15) -0.0028(14) 0.0099(13) 0.0004(15)
C23 0.055(2) 0.091(3) 0.044(2) -0.010(2) 0.0271(19) -0.015(2)
C24 0.076(3) 0.085(3) 0.046(2) -0.022(2) 0.011(2) -0.012(3)
C25 0.078(3) 0.071(3) 0.053(2) -0.007(2) 0.040(2) -0.020(2)
C26 0.0367(19) 0.098(3) 0.0319(18) -0.010(2) 0.0151(15) 0.001(2)
C27 0.041(2) 0.163(5) 0.051(3) 0.002(3) 0.0123(19) 0.021(3)
C28 0.050(2) 0.064(2) 0.0322(17) -0.0034(16) 0.0144(16) 0.0026(18)
C29 0.065(3) 0.102(4) 0.047(2) 0.002(2) 0.035(2) -0.003(2)
N5 0.102(3) 0.074(3) 0.060(2) -0.012(2) 0.023(2) 0.015(2)
C30 0.066(3) 0.060(3) 0.066(3) -0.011(2) 0.030(2) 0.006(2)
C31 0.063(3) 0.088(3) 0.053(2) -0.006(2) 0.026(2) 0.000(2)
N6 0.122(10) 0.079(4) 0.091(5) -0.005(3) 0.068(8) -0.006(7)
C32 0.108(6) 0.068(4) 0.057(4) -0.009(3) 0.042(4) -0.006(4)
C33 0.111(5) 0.087(8) 0.067(10) -0.002(7) 0.039(6) -0.013(4)
N6' 0.122(10) 0.079(4) 0.091(5) -0.005(3) 0.068(8) -0.006(7)
C32' 0.108(6) 0.068(4) 0.057(4) -0.009(3) 0.042(4) -0.006(4)
C33' 0.111(5) 0.087(8) 0.067(10) -0.002(7) 0.039(6) -0.013(4)

loop_
_atom_type_symbol
_atom_type_description
_atom_type_scat_dispersion_real
_atom_type_scat_dispersion_imag
_atom_type_scat_source
C C 0.0033 0.0016 'International Tables Vol C Tables 4.2.6.8 and 6.1.1.4'
H H 0.0000 0.0000 'International Tables Vol C Tables 4.2.6.8 and 6.1.1.4'
N N 0.0061 0.0033 'International Tables Vol C Tables 4.2.6.8 and 6.1.1.4'
O O 0.0106 0.0060 'International Tables Vol C Tables 4.2.6.8 and 6.1.1.4'
Pd Pd -0.9988 1.0072 'International Tables Vol C Tables 4.2.6.8 and 6.1.1.4'

loop_
_geom_angle_atom_site_label_1
_geom_angle_atom_site_label_2
_geom_angle_atom_site_label_3
_geom_angle
C14 Pd C10 86.76(14)
C14 Pd O3 92.08(11)
C10 Pd O3 174.08(12)
C14 Pd O1 178.21(11)
C10 Pd O1 94.59(13)
O3 Pd O1 86.46(9)
C10 N1 C11 110.3(3)
C10 N1 C6 127.8(3)
C11 N1 C6 121.8(3)
C10 N2 C12 111.4(3)
C10 N2 C13 123.2(3)
C12 N2 C13 125.2(3)
C14 N3 C15 112.1(3)
C14 N3 C13 121.6(3)
C15 N3 C13 126.4(3)
C14 N4 C16 110.6(3)
C14 N4 C22 126.1(3)
C16 N4 C22 123.1(3)
C26 O1 Pd 110.8(3)
C28 O3 Pd 117.7(2)
C6 C1 C2 117.3(5)
C6 C1 C7 121.3(4)
C2 C1 C7 121.4(6)
C3 C2 C1 121.5(7)
C4 C3 C2 119.4(6)
C4 C3 C8 120.4(8)
C2 C3 C8 120.2(9)
C3 C4 C5 122.1(7)
C6 C5 C4 117.4(7)
C6 C5 C9 122.1(6)
C4 C5 C9 120.6(6)
C1 C6 C5 122.2(5)
C1 C6 N1 119.6(4)
C5 C6 N1 118.0(5)
N1 C10 N2 104.5(3)
N1 C10 Pd 134.1(3)
N2 C10 Pd 121.4(2)
C12 C11 N1 107.5(3)
C11 C12 N2 106.4(3)
N2 C13 N3 109.3(3)
N3 C14 N4 104.3(3)
N3 C14 Pd 124.0(2)
N4 C14 Pd 131.6(2)
C16 C15 N3 106.0(3)
C15 C16 N4 107.0(3)
C18 C17 C22 117.1(3)
C18 C17 C23 121.2(3)
C22 C17 C23 121.7(3)
C19 C18 C17 122.5(3)
C20 C19 C18 118.4(3)
C20 C19 C24 120.9(4)
C18 C19 C24 120.7(4)
C19 C20 C21 121.7(3)
C22 C21 C20 117.9(3)
C22 C21 C25 122.0(3)
C20 C21 C25 120.0(3)
C21 C22 C17 122.3(3)
C21 C22 N4 119.1(3)
C17 C22 N4 118.6(3)
O2 C26 O1 124.6(4)
O2 C26 C27 120.0(4)
O1 C26 C27 115.4(4)
O3 C28 O4 126.8(3)
O3 C28 C29 114.9(3)
O4 C28 C29 118.3(4)
N5 C30 C31 178.6(5)
N6 C32 C33 177.4(13)
N6' C32' C33' 178.8(19)

loop_
_geom_bond_atom_site_label_1
_geom_bond_atom_site_label_2
_geom_bond_distance
Pd C14 1.955(3)
Pd C10 1.977(3)
Pd O3 2.069(2)
Pd O1 2.077(3)
N1 C10 1.362(4)
N1 C11 1.394(5)
N1 C6 1.442(5)
N2 C10 1.362(4)
N2 C12 1.386(4)
N2 C13 1.452(5)
N3 C14 1.347(4)
N3 C15 1.386(5)
N3 C13 1.451(4)
N4 C14 1.361(4)
N4 C16 1.391(4)
N4 C22 1.450(4)
O1 C26 1.271(5)
O2 C26 1.233(6)
O3 C28 1.241(5)
O4 C28 1.247(4)
C1 C6 1.387(7)
C1 C2 1.393(6)
C1 C7 1.502(7)
C2 C3 1.390(10)
C3 C4 1.346(11)
C3 C8 1.533(8)
C4 C5 1.399(9)
C5 C6 1.396(7)
C5 C9 1.501(9)
C11 C12 1.345(6)
C15 C16 1.350(5)
C17 C18 1.392(5)
C17 C22 1.399(5)
C17 C23 1.504(5)
C18 C19 1.388(5)
C19 C20 1.381(5)
C19 C24 1.520(5)
C20 C21 1.398(5)
C21 C22 1.391(5)
C21 C25 1.509(5)
C26 C27 1.524(6)
C28 C29 1.535(5)
N5 C30 1.135(5)
C30 C31 1.455(6)
N6 C32 1.116(10)
C32 C33 1.456(15)
N6' C32' 1.134(12)
C32' C33' 1.459(15)

loop_
_geom_torsion_atom_site_label_1
_geom_torsion_atom_site_label_2
_geom_torsion_atom_site_label_3
_geom_torsion_atom_site_label_4
_geom_torsion
C14 Pd O1 C26 -113(4)
C10 Pd O1 C26 107.9(2)
O3 Pd O1 C26 -78.0(2)
C14 Pd O3 C28 72.6(3)
C10 Pd O3 C28 -6.0(13)
O1 Pd O3 C28 -106.4(3)
C6 C1 C2 C3 -1.3(7)
C7 C1 C2 C3 179.6(4)
C1 C2 C3 C4 0.1(8)
C1 C2 C3 C8 179.0(5)
C2 C3 C4 C5 -0.1(9)
C8 C3 C4 C5 -179.0(5)
C3 C4 C5 C6 1.3(8)
C3 C4 C5 C9 -177.3(5)
C2 C1 C6 C5 2.6(6)
C7 C1 C6 C5 -178.3(4)
C2 C1 C6 N1 178.7(3)
C7 C1 C6 N1 -2.1(6)
C4 C5 C6 C1 -2.6(6)
C9 C5 C6 C1 176.0(4)
C4 C5 C6 N1 -178.8(4)
C9 C5 C6 N1 -0.2(6)
C10 N1 C6 C1 93.9(5)
C11 N1 C6 C1 -87.5(5)
C10 N1 C6 C5 -89.8(5)
C11 N1 C6 C5 88.8(5)
C11 N1 C10 N2 -0.2(4)
C6 N1 C10 N2 178.5(4)
C11 N1 C10 Pd 176.6(3)
C6 N1 C10 Pd -4.6(7)
C12 N2 C10 N1 0.2(4)
C13 N2 C10 N1 174.9(3)
C12 N2 C10 Pd -177.2(3)
C13 N2 C10 Pd -2.4(5)
C14 Pd C10 N1 148.5(4)
O3 Pd C10 N1 -132.7(11)
O1 Pd C10 N1 -32.7(4)
C14 Pd C10 N2 -35.0(3)
O3 Pd C10 N2 43.8(14)
O1 Pd C10 N2 143.8(3)
C10 N1 C11 C12 0.2(5)
C6 N1 C11 C12 -178.6(4)
N1 C11 C12 N2 0.0(5)
C10 N2 C12 C11 -0.1(5)
C13 N2 C12 C11 -174.7(4)
C10 N2 C13 N3 50.8(4)
C12 N2 C13 N3 -135.2(3)
C14 N3 C13 N2 -48.9(4)
C15 N3 C13 N2 130.0(3)
C15 N3 C14 N4 -0.1(4)
C13 N3 C14 N4 179.0(3)
C15 N3 C14 Pd -179.8(2)
C13 N3 C14 Pd -0.7(4)
C16 N4 C14 N3 0.6(4)
C22 N4 C14 N3 -174.5(3)
C16 N4 C14 Pd -179.8(3)
C22 N4 C14 Pd 5.1(5)
C10 Pd C14 N3 37.2(3)
O3 Pd C14 N3 -136.9(3)
O1 Pd C14 N3 -102(4)
C10 Pd C14 N4 -142.3(3)
O3 Pd C14 N4 43.5(3)
O1 Pd C14 N4 78(4)
C14 N3 C15 C16 -0.4(4)
C13 N3 C15 C16 -179.4(3)
N3 C15 C16 N4 0.8(4)
C14 N4 C16 C15 -0.9(4)
C22 N4 C16 C15 174.4(3)
C22 C17 C18 C19 1.3(6)
C23 C17 C18 C19 -178.4(4)
C17 C18 C19 C20 0.1(6)
C17 C18 C19 C24 -179.8(4)
C18 C19 C20 C21 -0.9(6)
C24 C19 C20 C21 179.0(4)
C19 C20 C21 C22 0.4(5)
C19 C20 C21 C25 -178.1(4)
C20 C21 C22 C17 1.1(5)
C25 C21 C22 C17 179.5(4)
C20 C21 C22 N4 178.2(3)
C25 C21 C22 N4 -3.4(5)
C18 C17 C22 C21 -1.8(5)
C23 C17 C22 C21 177.8(4)
C18 C17 C22 N4 -179.0(3)
C23 C17 C22 N4 0.7(5)
C14 N4 C22 C21 71.8(5)
C16 N4 C22 C21 -102.7(4)
C14 N4 C22 C17 -111.0(4)
C16 N4 C22 C17 74.5(5)
Pd O1 C26 O2 -9.6(5)
Pd O1 C26 C27 168.9(3)
Pd O3 C28 O4 -5.5(5)
Pd O3 C28 C29 175.5(3)
